data_9004748
loop_
_publ_author_name
'Bonazzi, P.'
'Bindi, L.'
'Bernardini, G. P.'
'Menchetti, S.'

_publ_section_title
;
 A model for the mechanism of incorporation of Cu, Fe and Zn in the
 stannite - kesterite series, Cu2FeSnS4 - Cu2ZnSnS4
 Sample: Fe030
;
_journal_name_full 'The Canadian Mineralogist'
_journal_page_first 639
_journal_page_last 647
_journal_paper_doi 10.2113/gscanmin.41.3.639
_journal_volume 41
_journal_year 2003
_chemical_formula_sum 'Cu2 Fe0.3 S4 Sn Zn0.7'
_chemical_name_mineral Kesterite
_space_group_IT_number 121
_symmetry_space_group_name_Hall 'I -4 2'
_symmetry_space_group_name_H-M 'I -4 2 m'
_cell_angle_alpha 90
_cell_angle_beta 90
_cell_angle_gamma 90
_cell_length_a 5.4250
_cell_length_b 5.4250
_cell_length_c 10.868
_cell_formula_units_Z 2
_cell_volume 319.852
_database_code_amcsd 0005841
_exptl_crystal_density_diffrn 4.533
_cod_original_formula_sum 'Cu2 Zn.7 Fe.3 Sn S4'
_cod_database_code 9004748

loop_
_space_group_symop_operation_xyz
x,y,z
1/2+x,1/2+y,1/2+z
-y,-x,z
1/2-y,1/2-x,1/2+z
y,-x,-z
1/2+y,1/2-x,1/2-z
-x,y,-z
1/2-x,1/2+y,1/2-z
-x,-y,z
1/2-x,1/2-y,1/2+z
y,x,z
1/2+y,1/2+x,1/2+z
-y,x,-z
1/2-y,1/2+x,1/2-z
x,-y,-z
1/2+x,1/2-y,1/2-z

loop_
_atom_site_label
_atom_site_fract_x
_atom_site_fract_y
_atom_site_fract_z
_atom_site_occupancy
_atom_site_U_iso_or_equiv
Cu(4d) 0.00000 0.50000 0.25000 0.50000 0.01558
Zn(4d) 0.00000 0.50000 0.25000 0.35000 0.01558
Fe(4d) 0.00000 0.50000 0.25000 0.15000 0.01558
Cu(2a) 0.00000 0.00000 0.00000 1.00000 0.01734
Sn(2b) 0.00000 0.00000 0.50000 1.00000 0.00985
S(8i) 0.75621 0.75621 0.87185 1.00000 0.01030

loop_
_cod_related_entry_id
_cod_related_entry_database
_cod_related_entry_code
1 AMCSD 0005841
